data_4324776
loop_
_publ_author_name
'Barun Jana'
'Arkady Ellern'
'Oleg Pestovsky'
'Aaron Sadow'
'Andreja Bakac'

_publ_contact_author_address
;1605 Gilman Hall
Department of Chemistry
Iowa State University
Ames IA 50011
;
_publ_contact_author_email sadow@iastate.edu
_publ_contact_author_fax +1-515-294-0105
_publ_contact_author_name 'Aaron D. Sadow'
_publ_contact_author_phone +1-515-294-8069
_publ_section_title
;
 Synthesis of Monomeric Fe(II) and Ru(II) Complexes of Tetradentate
 Phosphines
;
_journal_name_full 'Inorganic Chemistry'
_journal_page_first 3010
_journal_page_last 3016
_journal_paper_doi 10.1021/ic102510c
_journal_volume 50
_journal_year 2011
_chemical_formula_sum 'C45 H52 Cl2 Fe O4 P4'
_chemical_formula_weight 907.50
_space_group_IT_number 14
_symmetry_cell_setting monoclinic
_symmetry_space_group_name_Hall '-P 2yn'
_symmetry_space_group_name_H-M 'P 1 21/n 1'
_atom_sites_solution_hydrogens geom
_atom_sites_solution_primary direct
_atom_sites_solution_secondary difmap
_audit_creation_method 'APEX2 v2009.11-0'
_cell_angle_alpha 90
_cell_angle_beta 94.320(2)
_cell_angle_gamma 90
_cell_formula_units_Z 4
_cell_length_a 17.1923(18)
_cell_length_b 14.0443(14)
_cell_length_c 17.9339(18)
_cell_measurement_temperature 153.(2)
_cell_volume 4317.9(8)
_computing_cell_refinement 'SAINT V7.66A (Bruker AXS, 2009)'
_computing_data_collection 'APEX2 Suite (Bruker AXS, 2009)'
_computing_data_reduction 'SAINT V7.66A (Bruker AXS, 2009)'
_computing_molecular_graphics 'XSHELL (Bruker AXS, 2007)'
_computing_publication_material 'APEX2 Suite (Bruker AXS, 2009)'
_computing_structure_refinement 'SHELXL-97 (Sheldrick, 2008)'
_computing_structure_solution 'SHELXS-97 (Sheldrick, 2008)'
_diffrn_ambient_temperature 153.(2)
_diffrn_measured_fraction_theta_full 0.997
_diffrn_measured_fraction_theta_max 0.997
_diffrn_measurement_device_type ' BRUKER APEX2 CCD Diffractometer'
_diffrn_measurement_method '\w scan'
_diffrn_radiation_monochromator graphite
_diffrn_radiation_type MoK\a
_diffrn_radiation_wavelength 0.71073
_diffrn_reflns_av_R_equivalents 0.0783
_diffrn_reflns_av_sigmaI/netI 0.0682
_diffrn_reflns_limit_h_max 21
_diffrn_reflns_limit_h_min -21
_diffrn_reflns_limit_k_max 17
_diffrn_reflns_limit_k_min -17
_diffrn_reflns_limit_l_max 22
_diffrn_reflns_limit_l_min -22
_diffrn_reflns_number 36877
_diffrn_reflns_theta_full 26.11
_diffrn_reflns_theta_max 26.11
_diffrn_reflns_theta_min 1.58
_exptl_absorpt_coefficient_mu 0.664
_exptl_absorpt_correction_T_max 0.93
_exptl_absorpt_correction_T_min 0.63
_exptl_absorpt_correction_type multi-scan
_exptl_absorpt_process_details
;
;
_exptl_crystal_colour brown
_exptl_crystal_density_diffrn 1.396
_exptl_crystal_description block
_exptl_crystal_F_000 1896
_exptl_crystal_size_max 0.20
_exptl_crystal_size_mid 0.13
_exptl_crystal_size_min 0.11
_refine_diff_density_max 1.240
_refine_diff_density_min -0.968
_refine_ls_extinction_coef 0.0017(4)
_refine_ls_extinction_method none
_refine_ls_goodness_of_fit_ref 1.054
_refine_ls_hydrogen_treatment constr
_refine_ls_matrix_type full
_refine_ls_number_parameters 530
_refine_ls_number_reflns 8579
_refine_ls_number_restraints 6
_refine_ls_restrained_S_all 1.054
_refine_ls_R_factor_all 0.1017
_refine_ls_R_factor_gt 0.0661
_refine_ls_shift/su_max 0.001
_refine_ls_shift/su_mean 0.000
_refine_ls_structure_factor_coef Fsqd
_refine_ls_weighting_details 'calc w=1/[\s^2^(Fo^2^)+(0.0582P)^2^+14.5944P] where P=(Fo^2^+2Fc^2^)/3'
_refine_ls_weighting_scheme calc
_refine_ls_wR_factor_gt 0.1544
_refine_ls_wR_factor_ref 0.1709
_reflns_number_gt 6021
_reflns_number_total 8579
_reflns_threshold_expression >2sigma(I)
_cod_data_source_file ic102510c_si_002_1.cif
_cod_data_source_block '[P4FeClCO]Cl'
_cod_database_code 4324776

loop_
_symmetry_equiv_pos_as_xyz
'x, y, z'
'-x+1/2, y+1/2, -z+1/2'
'-x, -y, -z'
'x-1/2, -y-1/2, z-1/2'

loop_
_atom_site_type_symbol
_atom_site_label
_atom_site_fract_x
_atom_site_fract_y
_atom_site_fract_z
_atom_site_U_iso_or_equiv
_atom_site_adp_type
_atom_site_calc_flag
_atom_site_refinement_flags
_atom_site_occupancy
_atom_site_disorder_assembly
_atom_site_disorder_group
Fe Fe1 0.67488(4) 0.40325(4) 0.28037(4) 0.02279(18) Uani d D 1.0 . .
C C1 0.6088(2) 0.2925(2) 0.1106(2) 0.0286(11) Uani d . 1.0 . .
C C2 0.6802(2) 0.3102(2) 0.0814(2) 0.0337(11) Uani d . 1.0 A .
H H2 0.7183 0.3478 0.109 0.04 Uiso calc R 1.0 . .
C C3 0.6965(4) 0.2734(4) 0.0122(2) 0.0452(14) Uani d . 1.0 . .
H H3 0.745 0.2864 -0.0078 0.054 Uiso calc R 1.0 A .
C C4 0.6412(4) 0.2178(4) -0.0271(2) 0.0487(16) Uani d . 1.0 A .
H H4 0.6524 0.1913 -0.0739 0.058 Uiso calc R 1.0 . .
C C5 0.5712(4) 0.2005(4) 0.0003(2) 0.0481(16) Uani d . 1.0 . .
H H5 0.5337 0.1627 -0.0278 0.058 Uiso calc R 1.0 A .
C C6 0.5539(2) 0.2371(2) 0.0686(2) 0.0362(13) Uani d . 1.0 A .
H H6 0.5046 0.2246 0.0871 0.043 Uiso calc R 1.0 . .
C C7 0.4991(2) 0.4177(2) 0.1616(2) 0.0353(11) Uani d . 1.0 . .
C C8 0.5134(4) 0.4907(4) 0.1130(4) 0.0550(17) Uani d . 1.0 A .
H H8 0.5654 0.505 0.1023 0.066 Uiso calc R 1.0 . .
C C9 0.4518(5) 0.5433(5) 0.0796(4) 0.069(2) Uani d . 1.0 . .
H H9 0.462 0.5936 0.0463 0.083 Uiso calc R 1.0 A .
C C10 0.3774(5) 0.5237(5) 0.0939(5) 0.073(2) Uani d . 1.0 A .
H H10 0.3357 0.5591 0.0697 0.088 Uiso calc R 1.0 . .
C C11 0.3620(4) 0.4537(5) 0.1428(5) 0.070(2) Uani d . 1.0 . .
H H11 0.3097 0.4414 0.1536 0.084 Uiso calc R 1.0 A .
C C12 0.4230(2) 0.3995(4) 0.1774(4) 0.0493(16) Uani d . 1.0 A .
H H12 0.412 0.3506 0.2117 0.059 Uiso calc R 1.0 . .
C C13 0.5362(2) 0.2450(2) 0.2459(2) 0.0316(11) Uani d . 1.0 . .
H H13A 0.4867 0.2262 0.2179 0.038 Uiso calc R 1.0 A .
H H13B 0.5716 0.1894 0.2484 0.038 Uiso calc R 1.0 . .
C C14 0.5203(2) 0.2766(2) 0.3247(2) 0.0317(11) Uani d . 1.0 A .
H H14A 0.5053 0.2209 0.3542 0.038 Uiso calc R 1.0 . .
H H14B 0.4768 0.3229 0.3223 0.038 Uiso calc R 1.0 . .
C C15 0.6393(2) 0.2450(2) 0.4405(2) 0.0294(11) Uani d . 1.0 . .
C C16 0.6674(2) 0.1560(2) 0.4168(2) 0.0376(11) Uani d . 1.0 A .
H H16 0.6763 0.1459 0.3658 0.045 Uiso calc R 1.0 . .
C C17 0.6816(2) 0.0847(4) 0.4682(4) 0.0442(14) Uani d . 1.0 . .
H H17 0.7016 0.0255 0.4525 0.053 Uiso calc R 1.0 A .
C C18 0.6676(2) 0.0970(4) 0.5420(4) 0.0457(15) Uani d . 1.0 A .
H H18 0.6756 0.0457 0.5764 0.055 Uiso calc R 1.0 . .
C C19 0.6417(4) 0.1840(4) 0.5661(2) 0.0483(15) Uani d . 1.0 . .
H H19 0.634 0.1937 0.6175 0.058 Uiso calc R 1.0 A .
C C20 0.6269(2) 0.2577(4) 0.5148(2) 0.0401(13) Uani d . 1.0 A .
H H20 0.6082 0.3171 0.5313 0.048 Uiso calc R 1.0 . .
C C21 0.5788(2) 0.4419(2) 0.4135(2) 0.0287(11) Uani d . 1.0 . .
H H21A 0.6071 0.4539 0.4627 0.034 Uiso calc R 1.0 A .
H H21B 0.5218 0.4455 0.4175 0.034 Uiso calc R 1.0 . .
C C22 0.5330(2) 0.5907(2) 0.3003(2) 0.0276(10) Uani d . 1.0 . .
C C23 0.4566(2) 0.5786(4) 0.3178(2) 0.0401(13) Uani d . 1.0 A .
H H23 0.4433 0.529 0.3505 0.048 Uiso calc R 1.0 . .
C C24 0.3992(2) 0.6405(4) 0.2869(4) 0.0502(16) Uani d . 1.0 . .
H H24 0.3468 0.6326 0.2992 0.06 Uiso calc R 1.0 A .
C C25 0.4166(4) 0.7115(4) 0.2396(2) 0.0485(16) Uani d . 1.0 A .
H H25 0.3766 0.7528 0.2193 0.058 Uiso calc R 1.0 . .
C C26 0.4924(4) 0.7238(4) 0.2209(2) 0.0487(15) Uani d . 1.0 . .
H H26 0.5049 0.7733 0.1877 0.058 Uiso calc R 1.0 A .
C C27 0.5502(2) 0.6632(4) 0.2511(2) 0.0441(14) Uani d . 1.0 A .
H H27 0.6023 0.6713 0.2381 0.053 Uiso calc R 1.0 . .
C C28 0.6818(2) 0.6047(2) 0.3835(2) 0.0321(11) Uani d . 1.0 . .
H H28A 0.6705 0.6686 0.3619 0.039 Uiso calc R 1.0 A .
H H28B 0.6747 0.608 0.4377 0.039 Uiso calc R 1.0 . .
C C29 0.7657(2) 0.5787(2) 0.3724(2) 0.0300(11) Uani d . 1.0 A .
H H29A 0.7987 0.5963 0.418 0.036 Uiso calc R 1.0 . .
H H29B 0.7836 0.6163 0.3303 0.036 Uiso calc R 1.0 . .
C C30 0.7982(2) 0.3946(2) 0.4438(2) 0.0295(11) Uani d . 1.0 . .
C C31 0.7823(2) 0.4393(4) 0.5101(2) 0.0374(13) Uani d . 1.0 A .
H H31 0.7624 0.5024 0.509 0.045 Uiso calc R 1.0 . .
C C32 0.7952(2) 0.3921(4) 0.5776(2) 0.0438(14) Uani d . 1.0 . .
H H32 0.7838 0.4227 0.6227 0.053 Uiso calc R 1.0 A .
C C33 0.8248(2) 0.3008(4) 0.5796(2) 0.0458(15) Uani d . 1.0 A .
H H33 0.8336 0.2689 0.6262 0.055 Uiso calc R 1.0 . .
C C34 0.8417(2) 0.2553(4) 0.5147(2) 0.0454(15) Uani d . 1.0 . .
H H34 0.8624 0.1925 0.5164 0.054 Uiso calc R 1.0 A .
C C35 0.8281(2) 0.3023(4) 0.4466(2) 0.0381(13) Uani d . 1.0 A .
H H35 0.8394 0.2712 0.4016 0.046 Uiso calc R 1.0 . .
C C36 0.8758(2) 0.4546(2) 0.3175(2) 0.0329(11) Uani d . 1.0 . .
C C37 0.8876(2) 0.4464(4) 0.2428(4) 0.0438(14) Uani d . 1.0 A .
H H37 0.8454 0.4293 0.2082 0.053 Uiso calc R 1.0 . .
C C38 0.9622(4) 0.4633(5) 0.2174(4) 0.0610(18) Uani d . 1.0 . .
H H38 0.9702 0.459 0.1657 0.073 Uiso calc R 1.0 A .
C C39 1.0228(4) 0.4861(5) 0.2685(5) 0.065(2) Uani d . 1.0 A .
H H39 1.0729 0.4978 0.2515 0.078 Uiso calc R 1.0 . .
C C40 1.0127(2) 0.4924(4) 0.3433(4) 0.0553(18) Uani d . 1.0 . .
H H40 1.0557 0.5067 0.3779 0.066 Uiso calc R 1.0 A .
C C41 0.9399(2) 0.4779(4) 0.3679(4) 0.0435(14) Uani d . 1.0 A .
H H41 0.9326 0.4837 0.4197 0.052 Uiso calc R 1.0 . .
C C42 0.7332(9) 0.3010(9) 0.2610(11) 0.023(2) Uani d PD 0.344(6) A 1
C C43 0.6983(9) 0.4861(9) 0.2090(5) 0.023(2) Uani d PD 0.656(6) A 2
C C44 0.0717(5) 0.6722(8) 0.9596(5) 0.116(4) Uani d . 1.0 . .
H H44A 0.0338 0.7221 0.9449 0.173 Uiso calc R 1.0 . .
H H44B 0.0461 0.6099 0.9558 0.173 Uiso calc R 1.0 . .
H H44C 0.1144 0.6739 0.9264 0.173 Uiso calc R 1.0 . .
C C45 0.2626(7) 0.9082(7) 0.2327(5) 0.103(3) Uani d . 1.0 . .
H H45A 0.3092 0.9202 0.2663 0.155 Uiso calc R 1.0 . .
H H45B 0.2337 0.8542 0.2516 0.155 Uiso calc R 1.0 . .
H H45C 0.2293 0.9649 0.2305 0.155 Uiso calc R 1.0 . .
C C46 0.1488(5) 0.5944(5) 0.1538(5) 0.091(3) Uani d . 1.0 . .
H H46A 0.1174 0.5535 0.184 0.137 Uiso calc R 1.0 . .
H H46B 0.1864 0.5553 0.1289 0.137 Uiso calc R 1.0 . .
H H46C 0.1146 0.6275 0.1161 0.137 Uiso calc R 1.0 . .
Cl Cl4 0.63015(10) 0.60577(12) 0.57273(10) 0.0586(4) Uani d . 1.0 . .
Cl Cl42 0.7087(5) 0.5139(4) 0.1930(4) 0.0322(17) Uani d P 0.344(6) A 1
Cl Cl43 0.74635(13) 0.26777(16) 0.25630(14) 0.0295(8) Uani d P 0.656(6) A 2
O O1 0.1011(5) 0.6872(5) 1.0323(4) 0.133(3) Uani d . 1.0 . .
H H1 0.1045 0.7459 1.0407 0.2 Uiso d R 1.0 . .
O O2 0.2828(5) 0.8890(7) 0.1673(5) 0.164(4) Uani d . 1.0 . .
H H2A 0.2448 0.8672 0.1404 0.247 Uiso d R 1.0 . .
O O3 0.1885(5) 0.6604(8) 0.1994(5) 0.169(4) Uani d . 1.0 . .
H H3A 0.2022 0.7066 0.1736 0.254 Uiso d R 1.0 . .
O O42 0.7744(7) 0.2379(7) 0.2531(9) 0.042(4) Uani d PD 0.344(6) A 1
O O43 0.7089(5) 0.5420(5) 0.1641(4) 0.045(2) Uani d PD 0.656(6) A 2
P P1 0.58087(6) 0.34379(8) 0.19830(6) 0.0262(2) Uani d . 1.0 A .
P P2 0.60911(6) 0.33191(8) 0.36965(6) 0.0251(2) Uani d . 1.0 A .
P P3 0.61221(6) 0.51748(8) 0.33903(6) 0.0259(2) Uani d . 1.0 A .
P P4 0.77934(6) 0.45173(8) 0.35324(6) 0.0261(2) Uani d . 1.0 A .

loop_
_atom_site_aniso_label
_atom_site_aniso_U_11
_atom_site_aniso_U_22
_atom_site_aniso_U_33
_atom_site_aniso_U_12
_atom_site_aniso_U_13
_atom_site_aniso_U_23
Fe1 0.0210(2) 0.0142(2) 0.0319(4) 0.0000(2) -0.0065(2) -0.0012(2)
C1 0.032(3) 0.017(2) 0.034(3) 0.009(2) -0.012(2) 0.001(2)
C2 0.044(3) 0.020(2) 0.036(3) 0.007(2) -0.005(2) 0.005(2)
C3 0.057(4) 0.036(3) 0.042(3) 0.021(3) 0.001(3) 0.005(3)
C4 0.080(5) 0.030(3) 0.033(3) 0.021(3) -0.014(3) -0.004(2)
C5 0.069(4) 0.025(3) 0.047(4) 0.007(3) -0.025(3) -0.007(3)
C6 0.041(3) 0.023(2) 0.042(3) 0.004(2) -0.015(2) -0.003(2)
C7 0.036(3) 0.022(2) 0.045(3) 0.004(2) -0.015(2) -0.010(2)
C8 0.052(4) 0.029(3) 0.080(5) 0.004(3) -0.021(3) 0.009(3)
C9 0.074(5) 0.036(3) 0.092(6) 0.007(3) -0.036(4) 0.009(3)
C10 0.071(5) 0.042(4) 0.098(6) 0.030(4) -0.044(4) -0.018(4)
C11 0.039(4) 0.067(5) 0.098(6) 0.023(3) -0.028(4) -0.017(4)
C12 0.037(3) 0.047(3) 0.061(4) 0.009(3) -0.018(3) -0.008(3)
C13 0.030(3) 0.020(2) 0.043(3) -0.003(2) -0.007(2) -0.005(2)
C14 0.026(3) 0.027(2) 0.042(3) -0.007(2) 0.000(2) -0.003(2)
C15 0.023(2) 0.021(2) 0.043(3) -0.004(2) -0.005(2) 0.003(2)
C16 0.040(3) 0.025(3) 0.047(3) 0.005(2) -0.002(2) 0.006(2)
C17 0.041(3) 0.026(3) 0.064(4) 0.000(2) -0.008(3) 0.008(3)
C18 0.042(3) 0.036(3) 0.057(4) -0.006(3) -0.008(3) 0.020(3)
C19 0.056(4) 0.047(4) 0.041(3) -0.002(3) -0.003(3) 0.009(3)
C20 0.043(3) 0.031(3) 0.046(3) 0.000(2) -0.003(3) 0.004(2)
C21 0.026(2) 0.021(2) 0.037(3) 0.001(2) -0.005(2) -0.002(2)
C22 0.029(2) 0.019(2) 0.034(3) 0.004(2) -0.006(2) -0.005(2)
C23 0.037(3) 0.026(3) 0.056(4) 0.004(2) -0.007(3) 0.001(2)
C24 0.032(3) 0.045(3) 0.072(4) 0.011(3) -0.007(3) 0.002(3)
C25 0.053(4) 0.036(3) 0.053(4) 0.020(3) -0.016(3) 0.000(3)
C26 0.060(4) 0.036(3) 0.049(4) 0.019(3) -0.003(3) 0.009(3)
C27 0.044(3) 0.036(3) 0.052(4) 0.012(3) 0.004(3) 0.010(3)
C28 0.036(3) 0.017(2) 0.042(3) 0.001(2) -0.006(2) -0.002(2)
C29 0.032(3) 0.020(2) 0.037(3) -0.003(2) -0.008(2) 0.001(2)
C30 0.022(2) 0.022(2) 0.042(3) -0.007(2) -0.011(2) 0.005(2)
C31 0.037(3) 0.031(3) 0.042(3) -0.008(2) -0.014(2) 0.002(2)
C32 0.043(3) 0.043(3) 0.043(3) -0.006(3) -0.014(3) 0.007(3)
C33 0.042(3) 0.042(3) 0.049(4) -0.009(3) -0.019(3) 0.018(3)
C34 0.040(3) 0.031(3) 0.062(4) -0.001(2) -0.021(3) 0.012(3)
C35 0.031(3) 0.027(3) 0.053(3) -0.005(2) -0.019(2) 0.006(2)
C36 0.028(3) 0.016(2) 0.052(3) -0.001(2) -0.011(2) 0.005(2)
C37 0.036(3) 0.035(3) 0.060(4) -0.004(2) 0.002(3) 0.002(3)
C38 0.048(4) 0.054(4) 0.084(5) 0.000(3) 0.022(4) 0.005(4)
C39 0.028(3) 0.040(3) 0.127(7) -0.008(3) 0.007(4) 0.001(4)
C40 0.034(3) 0.037(3) 0.092(6) -0.010(3) -0.009(3) 0.000(3)
C41 0.028(3) 0.028(3) 0.072(4) -0.006(2) -0.012(3) 0.003(3)
C42 0.023(5) 0.014(7) 0.030(6) -0.007(4) -0.006(4) -0.002(4)
C43 0.023(5) 0.014(7) 0.030(6) -0.007(4) -0.006(4) -0.002(4)
C44 0.082(7) 0.135(9) 0.126(9) -0.012(6) -0.016(6) -0.059(7)
C45 0.149(10) 0.102(7) 0.055(5) 0.022(7) -0.014(6) -0.010(5)
C46 0.134(8) 0.056(5) 0.082(6) -0.008(5) -0.004(6) 0.008(4)
Cl4 0.0592(10) 0.0568(10) 0.0618(10) -0.0020(8) 0.0172(8) 0.0032(8)
Cl42 0.042(3) 0.018(5) 0.036(4) -0.007(3) 0.001(3) 0.006(3)
Cl43 0.0268(16) 0.0206(18) 0.0398(14) 0.0080(10) -0.0059(11) -0.0043(11)
O1 0.203(9) 0.086(5) 0.109(5) -0.032(5) -0.006(5) -0.026(4)
O2 0.170(8) 0.187(9) 0.128(7) 0.093(7) -0.046(6) -0.043(6)
O3 0.139(7) 0.218(11) 0.145(8) -0.008(7) -0.039(6) 0.006(7)
O42 0.026(8) 0.027(8) 0.072(9) 0.017(5) -0.005(7) -0.021(7)
O43 0.053(4) 0.026(5) 0.054(6) -0.007(4) -0.004(4) 0.010(3)
P1 0.0252(5) 0.0166(5) 0.0352(7) 0.0014(5) -0.0096(5) -0.0024(5)
P2 0.0229(5) 0.0172(5) 0.0340(7) -0.0005(5) -0.0054(5) -0.0003(5)
P3 0.0257(5) 0.0166(5) 0.0341(7) 0.0022(5) -0.0059(5) -0.0011(5)
P4 0.0238(5) 0.0168(5) 0.0362(7) -0.0018(5) -0.0081(5) 0.0006(5)

loop_
_atom_type_symbol
_atom_type_description
_atom_type_scat_dispersion_real
_atom_type_scat_dispersion_imag
_atom_type_scat_source
C C 0.0033 0.0016 'International Tables Vol C Tables 4.2.6.8 and 6.1.1.4'
H H 0.0000 0.0000 'International Tables Vol C Tables 4.2.6.8 and 6.1.1.4'
O O 0.0106 0.0060 'International Tables Vol C Tables 4.2.6.8 and 6.1.1.4'
P P 0.1023 0.0942 'International Tables Vol C Tables 4.2.6.8 and 6.1.1.4'
Cl Cl 0.1484 0.1585 'International Tables Vol C Tables 4.2.6.8 and 6.1.1.4'
Fe Fe 0.3463 0.8444 'International Tables Vol C Tables 4.2.6.8 and 6.1.1.4'

loop_
_geom_angle_atom_site_label_1
_geom_angle_atom_site_label_2
_geom_angle_atom_site_label_3
_geom_angle
C43 Fe1 C42 102.8(11)
C43 Fe1 P3 90.7(6)
C42 Fe1 P3 163.1(7)
C43 Fe1 P4 90.4(4)
C42 Fe1 P4 85.5(6)
P3 Fe1 P4 84.34(5)
C43 Fe1 P1 87.9(4)
C42 Fe1 P1 87.8(6)
P3 Fe1 P1 102.99(5)
P4 Fe1 P1 172.48(6)
C43 Fe1 P2 160.2(6)
C42 Fe1 P2 95.6(7)
P3 Fe1 P2 72.60(5)
P4 Fe1 P2 98.21(5)
P1 Fe1 P2 85.78(5)
C43 Fe1 Cl42 2.8(5)
C42 Fe1 Cl42 103.5(7)
P3 Fe1 Cl42 89.5(2)
P4 Fe1 Cl42 87.70(18)
P1 Fe1 Cl42 90.62(18)
P2 Fe1 Cl42 160.4(2)
C43 Fe1 Cl43 104.4(6)
C42 Fe1 Cl43 2.1(7)
P3 Fe1 Cl43 162.60(8)
P4 Fe1 Cl43 86.87(7)
P1 Fe1 Cl43 86.49(7)
P2 Fe1 Cl43 93.92(8)
Cl42 Fe1 Cl43 105.1(2)
C2 C1 C6 118.4(5)
C2 C1 P1 123.3(4)
C6 C1 P1 118.2(4)
C3 C2 C1 120.7(5)
C3 C2 H2 119.7
C1 C2 H2 119.7
C4 C3 C2 119.3(6)
C4 C3 H3 120.4
C2 C3 H3 120.4
C5 C4 C3 120.7(6)
C5 C4 H4 119.6
C3 C4 H4 119.6
C4 C5 C6 120.7(5)
C4 C5 H5 119.6
C6 C5 H5 119.6
C5 C6 C1 120.2(6)
C5 C6 H6 119.9
C1 C6 H6 119.9
C8 C7 C12 118.8(5)
C8 C7 P1 118.7(4)
C12 C7 P1 122.3(4)
C7 C8 C9 120.1(7)
C7 C8 H8 120.0
C9 C8 H8 120.0
C10 C9 C8 120.8(7)
C10 C9 H9 119.6
C8 C9 H9 119.6
C9 C10 C11 120.2(6)
C9 C10 H10 119.9
C11 C10 H10 119.9
C10 C11 C12 120.2(7)
C10 C11 H11 119.9
C12 C11 H11 119.9
C7 C12 C11 119.8(7)
C7 C12 H12 120.1
C11 C12 H12 120.1
C14 C13 P1 108.8(3)
C14 C13 H13A 109.9
P1 C13 H13A 109.9
C14 C13 H13B 109.9
P1 C13 H13B 109.9
H13A C13 H13B 108.3
C13 C14 P2 109.2(3)
C13 C14 H14A 109.8
P2 C14 H14A 109.8
C13 C14 H14B 109.8
P2 C14 H14B 109.8
H14A C14 H14B 108.3
C20 C15 C16 119.0(5)
C20 C15 P2 122.4(4)
C16 C15 P2 118.1(4)
C17 C16 C15 119.4(5)
C17 C16 H16 120.3
C15 C16 H16 120.3
C16 C17 C18 121.4(5)
C16 C17 H17 119.3
C18 C17 H17 119.3
C17 C18 C19 119.8(5)
C17 C18 H18 120.1
C19 C18 H18 120.1
C18 C19 C20 119.8(6)
C18 C19 H19 120.1
C20 C19 H19 120.1
C15 C20 C19 120.6(5)
C15 C20 H20 119.7
C19 C20 H20 119.7
P2 C21 P3 93.5(2)
P2 C21 H21A 113.0
P3 C21 H21A 113.0
P2 C21 H21B 113.0
P3 C21 H21B 113.0
H21A C21 H21B 110.4
C23 C22 C27 118.9(5)
C23 C22 P3 123.0(4)
C27 C22 P3 118.1(4)
C22 C23 C24 119.2(5)
C22 C23 H23 120.4
C24 C23 H23 120.4
C25 C24 C23 121.5(6)
C25 C24 H24 119.2
C23 C24 H24 119.2
C24 C25 C26 120.0(5)
C24 C25 H25 120.0
C26 C25 H25 120.0
C25 C26 C27 119.3(6)
C25 C26 H26 120.4
C27 C26 H26 120.4
C26 C27 C22 121.1(6)
C26 C27 H27 119.4
C22 C27 H27 119.4
C29 C28 P3 112.0(3)
C29 C28 H28A 109.2
P3 C28 H28A 109.2
C29 C28 H28B 109.2
P3 C28 H28B 109.2
H28A C28 H28B 107.9
C28 C29 P4 113.3(3)
C28 C29 H29A 108.9
P4 C29 H29A 108.9
C28 C29 H29B 108.9
P4 C29 H29B 108.9
H29A C29 H29B 107.7
C31 C30 C35 119.0(5)
C31 C30 P4 122.1(4)
C35 C30 P4 118.9(4)
C32 C31 C30 120.2(5)
C32 C31 H31 119.9
C30 C31 H31 119.9
C33 C32 C31 120.2(6)
C33 C32 H32 119.9
C31 C32 H32 119.9
C34 C33 C32 120.7(5)
C34 C33 H33 119.7
C32 C33 H33 119.7
C33 C34 C35 119.3(5)
C33 C34 H34 120.4
C35 C34 H34 120.4
C34 C35 C30 120.6(6)
C34 C35 H35 119.7
C30 C35 H35 119.7
C37 C36 C41 118.6(5)
C37 C36 P4 123.1(4)
C41 C36 P4 117.8(4)
C36 C37 C38 120.3(6)
C36 C37 H37 119.9
C38 C37 H37 119.9
C39 C38 C37 119.1(7)
C39 C38 H38 120.5
C37 C38 H38 120.5
C40 C39 C38 121.5(6)
C40 C39 H39 119.2
C38 C39 H39 119.2
C39 C40 C41 119.4(6)
C39 C40 H40 120.3
C41 C40 H40 120.3
C40 C41 C36 121.0(6)
C40 C41 H41 119.5
C36 C41 H41 119.5
O42 C42 Fe1 175.(2)
O43 C43 Fe1 175.6(18)
O1 C44 H44A 109.5
O1 C44 H44B 109.5
H44A C44 H44B 109.5
O1 C44 H44C 109.5
H44A C44 H44C 109.5
H44B C44 H44C 109.5
O2 C45 H45A 109.5
O2 C45 H45B 109.5
H45A C45 H45B 109.5
O2 C45 H45C 109.5
H45A C45 H45C 109.5
H45B C45 H45C 109.5
O3 C46 H46A 109.5
O3 C46 H46B 109.5
H46A C46 H46B 109.5
O3 C46 H46C 109.5
H46A C46 H46C 109.5
H46B C46 H46C 109.5
C44 O1 H1 109.6
C45 O2 H2A 110.4
C46 O3 H3A 109.8
C1 P1 C13 104.5(2)
C1 P1 C7 99.1(2)
C13 P1 C7 105.1(2)
C1 P1 Fe1 119.00(16)
C13 P1 Fe1 106.33(16)
C7 P1 Fe1 121.10(16)
C15 P2 C21 110.1(2)
C15 P2 C14 101.9(2)
C21 P2 C14 106.9(2)
C15 P2 Fe1 131.59(17)
C21 P2 Fe1 95.96(16)
C14 P2 Fe1 108.56(17)
C15 P2 P3 142.68(16)
C21 P2 P3 43.31(16)
C14 P2 P3 110.54(17)
Fe1 P2 P3 53.29(4)
C22 P3 C21 110.0(2)
C22 P3 C28 103.5(2)
C21 P3 C28 107.3(2)
C22 P3 Fe1 127.12(16)
C21 P3 Fe1 96.64(15)
C28 P3 Fe1 111.00(17)
C22 P3 P2 127.66(16)
C21 P3 P2 43.18(15)
C28 P3 P2 125.54(16)
Fe1 P3 P2 54.11(4)
C30 P4 C36 102.6(2)
C30 P4 C29 106.1(2)
C36 P4 C29 100.2(2)
C30 P4 Fe1 117.86(15)
C36 P4 Fe1 120.72(18)
C29 P4 Fe1 107.22(16)

loop_
_geom_bond_atom_site_label_1
_geom_bond_atom_site_label_2
_geom_bond_distance
Fe1 C43 1.798(3)
Fe1 C42 1.800(3)
Fe1 P3 2.2388(14)
Fe1 P4 2.2457(13)
Fe1 P1 2.2621(13)
Fe1 P2 2.2625(15)
Fe1 Cl42 2.312(5)
Fe1 Cl43 2.323(2)
C1 C2 1.394(7)
C1 C6 1.398(7)
C1 P1 1.826(5)
C2 C3 1.392(7)
C2 H2 0.95
C3 C4 1.382(8)
C3 H3 0.95
C4 C5 1.355(9)
C4 H4 0.95
C5 C6 1.382(8)
C5 H5 0.95
C6 H6 0.95
C7 C8 1.380(8)
C7 C12 1.384(8)
C7 P1 1.829(5)
C8 C9 1.390(8)
C8 H8 0.95
C9 C10 1.352(11)
C9 H9 0.95
C10 C11 1.356(11)
C10 H10 0.95
C11 C12 1.402(8)
C11 H11 0.95
C12 H12 0.95
C13 C14 1.524(7)
C13 P1 1.828(5)
C13 H13A 0.99
C13 H13B 0.99
C14 P2 1.843(5)
C14 H14A 0.99
C14 H14B 0.99
C15 C20 1.377(8)
C15 C16 1.417(7)
C15 P2 1.809(5)
C16 C17 1.372(7)
C16 H16 0.95
C17 C18 1.374(9)
C17 H17 0.95
C18 C19 1.382(8)
C18 H18 0.95
C19 C20 1.395(7)
C19 H19 0.95
C20 H20 0.95
C21 P2 1.827(5)
C21 P3 1.831(5)
C21 H21A 0.99
C21 H21B 0.99
C22 C23 1.384(7)
C22 C27 1.393(7)
C22 P3 1.803(5)
C23 C24 1.398(7)
C23 H23 0.95
C24 C25 1.357(8)
C24 H24 0.95
C25 C26 1.382(9)
C25 H25 0.95
C26 C27 1.387(7)
C26 H26 0.95
C27 H27 0.95
C28 C29 1.515(7)
C28 P3 1.851(5)
C28 H28A 0.99
C28 H28B 0.99
C29 P4 1.834(5)
C29 H29A 0.99
C29 H29B 0.99
C30 C31 1.389(7)
C30 C35 1.394(7)
C30 P4 1.819(5)
C31 C32 1.384(7)
C31 H31 0.95
C32 C33 1.379(8)
C32 H32 0.95
C33 C34 1.377(9)
C33 H33 0.95
C34 C35 1.393(7)
C34 H34 0.95
C35 H35 0.95
C36 C37 1.374(8)
C36 C41 1.411(7)
C36 P4 1.823(5)
C37 C38 1.413(8)
C37 H37 0.95
C38 C39 1.372(10)
C38 H38 0.95
C39 C40 1.370(10)
C39 H39 0.95
C40 C41 1.373(8)
C40 H40 0.95
C41 H41 0.95
C42 O42 1.150(3)
C43 O43 1.149(3)
C44 O1 1.379(10)
C44 H44A 0.98
C44 H44B 0.98
C44 H44C 0.98
C45 O2 1.278(10)
C45 H45A 0.98
C45 H45B 0.98
C45 H45C 0.98
C46 O3 1.382(11)
C46 H46A 0.98
C46 H46B 0.98
C46 H46C 0.98
O1 H1 0.84
O2 H2A 0.84
O3 H3A 0.84
P2 P3 2.6648(17)
